data_7032771
loop_
_publ_author_name
'Keller, Sarah'
'Constable, Edwin C.'
'Housecroft, Catherine E.'
'Neuburger, Markus'
'Prescimone, Alessandro'
'Longo, Giulia'
'Perteg\'as, Antonio'
'Sessolo, Michele'
'Bolink, Henk J.'

_publ_section_title
;
 [Cu(bpy)(P^P)](+) containing light-emitting electrochemical cells:
 improving performance through simple substitution.
;
_journal_issue 44
_journal_name_full 'Dalton transactions (Cambridge, England : 2003)'
_journal_page_first 16593
_journal_page_last 16596
_journal_paper_doi 10.1039/c4dt02847c
_journal_volume 43
_journal_year 2014
_chemical_compound_source S.Keller
_chemical_formula_moiety 'C48.50 H45 Cl1 Cu1 F6 N2 O3 P3'
_chemical_formula_sum 'C48.5 H45 Cl Cu F6 N2 O3 P3'
_chemical_formula_weight 1009.81
_space_group_IT_number 14
_symmetry_cell_setting monoclinic
_symmetry_space_group_name_Hall '-P 2ybc'
_symmetry_space_group_name_H-M 'P 1 21/c 1'
_atom_sites_solution_hydrogens difmap
_atom_sites_solution_primary other
_audit_creation_date 2014-06-03
_audit_creation_method CRYSTALS_ver_14.52
_cell_angle_alpha 90
_cell_angle_beta 105.944(3)
_cell_angle_gamma 90
_cell_formula_units_Z 4
_cell_length_a 16.3230(8)
_cell_length_b 15.5884(9)
_cell_length_c 20.3378(11)
_cell_measurement_reflns_used 6730
_cell_measurement_temperature 123
_cell_measurement_theta_max 66
_cell_measurement_theta_min 5
_cell_volume 4975.9(5)
_computing_cell_refinement 'Apex2 (Bruker AXS, 2006)'
_computing_data_collection 'Apex2 (Bruker AXS, 2006)'
_computing_data_reduction 'USER DEFINED DATA REDUCTION'
_computing_molecular_graphics 'CAMERON (Watkin et al., 1996)'
_computing_publication_material 'CRYSTALS (Betteridge et al., 2003)'
_computing_structure_refinement 'CRYSTALS (Betteridge et al., 2003)'
_computing_structure_solution 'Superflip (Palatinus & Chapuis, 2007)'
_diffrn_ambient_temperature 123
_diffrn_measured_fraction_theta_full 0.985
_diffrn_measured_fraction_theta_max 0.980
_diffrn_measurement_device Area
_diffrn_measurement_device_type 'Bruker Kappa Apex2'
_diffrn_measurement_method '\f & \w scans'
_diffrn_radiation_monochromator graphite
_diffrn_radiation_type 'Cu K\a'
_diffrn_radiation_wavelength 1.54180
_diffrn_reflns_av_R_equivalents 0.084
_diffrn_reflns_limit_h_max 18
_diffrn_reflns_limit_h_min -19
_diffrn_reflns_limit_k_max 18
_diffrn_reflns_limit_k_min -18
_diffrn_reflns_limit_l_max 23
_diffrn_reflns_limit_l_min -24
_diffrn_reflns_number 40330
_diffrn_reflns_theta_full 66.500
_diffrn_reflns_theta_max 66.872
_diffrn_reflns_theta_min 4.625
_diffrn_standards_number 0
_exptl_absorpt_coefficient_mu 2.571
_exptl_absorpt_correction_T_max 0.21
_exptl_absorpt_correction_T_min 0.17
_exptl_absorpt_correction_type multi-scan
_exptl_absorpt_process_details 'SADABS (Siemens, 1996)'
_exptl_crystal_colour orange
_exptl_crystal_density_diffrn 1.348
_exptl_crystal_density_method 'not measured'
_exptl_crystal_description block
_exptl_crystal_F_000 2076
_exptl_crystal_recrystallization_method
; 
DCM/Et2O
;
_exptl_crystal_size_max 0.120
_exptl_crystal_size_mid 0.080
_exptl_crystal_size_min 0.060
_refine_diff_density_max 2.59
_refine_diff_density_min -1.10
_refine_ls_extinction_method None
_refine_ls_goodness_of_fit_ref 0.9898
_refine_ls_hydrogen_treatment constr
_refine_ls_matrix_type full
_refine_ls_number_parameters 570
_refine_ls_number_reflns 8631
_refine_ls_number_restraints 0
_refine_ls_R_factor_all 0.1342
_refine_ls_R_factor_gt 0.0984
_refine_ls_shift/su_max 0.0007383
_refine_ls_shift/su_mean 0.0000235
_refine_ls_structure_factor_coef Fsqd
_refine_ls_weighting_details
;
 Method, part 1, Chebychev polynomial, (Watkin, 1994, Prince, 1982) 
 [weight] = 1.0/[A~0~*T~0~(x)+A~1~*T~1~(x) ... +A~n-1~]*T~n-1~(x)] 
 where A~i~ are the Chebychev coefficients listed below and x= Fcalc/Fmax 
 Method = Robust Weighting (Prince, 1982) 
 W = [weight] * [1-(deltaF/6*sigmaF)^2^]^2^ 
 A~i~ are: 
 15.2 22.8 10.5 2.60 
;
_refine_ls_weighting_scheme calc
_refine_ls_wR_factor_all 0.3235
_refine_ls_wR_factor_gt 0.2732
_refine_ls_wR_factor_ref 0.3231
_reflns_limit_h_max 18
_reflns_limit_h_min -19
_reflns_limit_k_max 18
_reflns_limit_k_min 0
_reflns_limit_l_max 24
_reflns_limit_l_min 0
_reflns_number_gt 5565
_reflns_number_total 8670
_reflns_threshold_expression I>2.0\s(I)
_oxford_diffrn_Wilson_B_factor 0.00
_oxford_diffrn_Wilson_scale 0.00
_oxford_refine_ls_r_factor_ref 0.1341
_oxford_refine_ls_scale 0.10642(9)
_oxford_reflns_number_all 8634
_oxford_reflns_threshold_expression_ref I>-3.0\s(I)
_oxford_structure_analysis_title 'sk035r_123k in P2(1)/c'
_cod_data_source_file c4dt02847c2.cif
_cod_data_source_block SK035R_123K
_cod_depositor_comments
;
The following automatic conversions were performed:

'_atom_sites_solution_primary' value 'Other' changed to 'other'
according to
/usr/data/users/saulius/crontab/automatic-downloads/rss-feeds/RSC/lib/dictionaries/cif_core.dic
dictionary named 'cif_core.dic' version 2.4.2 from 2011-04-26.

Automatic conversion script
Id: cif_fix_values 2827 2014-09-09 07:05:25Z andrius 

 Adding full bibliography for 7032770--7032771.cif.
;
_cod_original_cell_volume 4975.9(3)
_cod_original_sg_symbol_H-M 'P 21/c '
_cod_original_formula_sum 'C48.50 H45 Cl1 Cu1 F6 N2 O3 P3'
_cod_database_code 7032771

loop_
_symmetry_equiv_pos_as_xyz
x,y,z
-x,-y,-z
x,-y+1/2,z+1/2
-x,y+1/2,-z+1/2

loop_
_atom_site_label
_atom_site_type_symbol
_atom_site_fract_x
_atom_site_fract_y
_atom_site_fract_z
_atom_site_U_iso_or_equiv
_atom_site_occupancy
_atom_site_adp_type
_atom_site_refinement_flags_posn
Cu1 Cu 0.77708(6) 0.30256(6) 0.68044(5) 0.0397 1.0000 Uani .
P2 P 0.84229(11) 0.17994(12) 0.72733(9) 0.0393 1.0000 Uani .
P18 P 0.77092(11) 0.31781(12) 0.56730(9) 0.0412 1.0000 Uani .
P55 P 0.27427(14) 0.20543(14) 0.57881(11) 0.0548 1.0000 Uani .
F56 F 0.3554(4) 0.2588(5) 0.6142(4) 0.1118 1.0000 Uani .
F57 F 0.3219(5) 0.1192(5) 0.6008(5) 0.1192 1.0000 Uani .
F58 F 0.1881(4) 0.1554(4) 0.5431(3) 0.0896 1.0000 Uani .
F59 F 0.2238(4) 0.2948(4) 0.5576(4) 0.0838 1.0000 Uani .
F60 F 0.2991(5) 0.2076(4) 0.5094(4) 0.0947 1.0000 Uani .
F61 F 0.2433(4) 0.2049(4) 0.6463(3) 0.0866 1.0000 Uani .
O11 O 0.9359(3) 0.2272(3) 0.6310(2) 0.0416 1.0000 Uani .
N41 N 0.6677(4) 0.3556(4) 0.6980(3) 0.0428 1.0000 Uani .
C3 C 0.9476(4) 0.1968(5) 0.7870(4) 0.0433 1.0000 Uani .
C4 C 0.9520(5) 0.2512(5) 0.8424(4) 0.0454 1.0000 Uani .
C5 C 1.0311(5) 0.2715(5) 0.8876(4) 0.0529 1.0000 Uani .
C6 C 1.1047(5) 0.2376(6) 0.8768(4) 0.0608 1.0000 Uani .
C7 C 1.1007(5) 0.1843(6) 0.8230(5) 0.0617 1.0000 Uani .
C8 C 1.0220(5) 0.1642(5) 0.7775(4) 0.0491 1.0000 Uani .
C9 C 0.8589(4) 0.1113(5) 0.6584(3) 0.0397 1.0000 Uani .
C10 C 0.8980(4) 0.1475(5) 0.6127(4) 0.0448 1.0000 Uani .
C12 C 0.9433(5) 0.2829(5) 0.5794(3) 0.0421 1.0000 Uani .
C13 C 1.0220(5) 0.2932(5) 0.5674(4) 0.0475 1.0000 Uani .
C14 C 1.0305(5) 0.3532(5) 0.5188(4) 0.0513 1.0000 Uani .
C15 C 0.9599(6) 0.3997(5) 0.4833(4) 0.0554 1.0000 Uani .
C16 C 0.8836(5) 0.3913(5) 0.4969(4) 0.0490 1.0000 Uani .
C17 C 0.8725(5) 0.3337(5) 0.5465(3) 0.0424 1.0000 Uani .
C19 C 0.7105(5) 0.4163(5) 0.5345(3) 0.0440 1.0000 Uani .
C20 C 0.6305(5) 0.4129(5) 0.4890(4) 0.0475 1.0000 Uani .
C21 C 0.5849(5) 0.4877(5) 0.4688(4) 0.0503 1.0000 Uani .
C22 C 0.6199(6) 0.5665(6) 0.4939(4) 0.0576 1.0000 Uani .
C23 C 0.7008(6) 0.5698(5) 0.5397(4) 0.0573 1.0000 Uani .
C24 C 0.7449(5) 0.4946(5) 0.5600(4) 0.0521 1.0000 Uani .
C25 C 0.7212(5) 0.2351(5) 0.5047(4) 0.0467 1.0000 Uani .
C26 C 0.7215(6) 0.2420(5) 0.4368(4) 0.0556 1.0000 Uani .
C27 C 0.6889(7) 0.1780(6) 0.3910(5) 0.0733 1.0000 Uani .
C28 C 0.6537(7) 0.1054(6) 0.4130(4) 0.0716 1.0000 Uani .
C29 C 0.6530(6) 0.0964(5) 0.4789(4) 0.0573 1.0000 Uani .
C30 C 0.6884(5) 0.1641(5) 0.5262(4) 0.0501 1.0000 Uani .
C31 C 0.9017(5) 0.1054(5) 0.5533(4) 0.0461 1.0000 Uani .
C32 C 0.8643(6) 0.0254(5) 0.5397(4) 0.0539 1.0000 Uani .
C33 C 0.8249(5) -0.0128(5) 0.5844(4) 0.0505 1.0000 Uani .
C34 C 0.8229(5) 0.0296(5) 0.6433(4) 0.0487 1.0000 Uani .
C35 C 0.7949(4) 0.1056(5) 0.7769(3) 0.0423 1.0000 Uani .
C36 C 0.7151(5) 0.1239(5) 0.7858(3) 0.0451 1.0000 Uani .
C37 C 0.6796(5) 0.0683(5) 0.8241(4) 0.0520 1.0000 Uani .
C38 C 0.7225(5) -0.0067(5) 0.8515(4) 0.0531 1.0000 Uani .
C39 C 0.8004(5) -0.0242(5) 0.8422(4) 0.0514 1.0000 Uani .
C40 C 0.8376(5) 0.0329(5) 0.8067(4) 0.0473 1.0000 Uani .
C42 C 0.6832(5) 0.4269(5) 0.7363(4) 0.0485 1.0000 Uani .
C43 C 0.7741(5) 0.4501(5) 0.7661(4) 0.0483 1.0000 Uani .
N44 N 0.8309(4) 0.4115(4) 0.7385(3) 0.0407 1.0000 Uani .
C45 C 0.9144(4) 0.4305(5) 0.7633(3) 0.0408 1.0000 Uani .
C46 C 0.9424(5) 0.4842(5) 0.8199(4) 0.0511 1.0000 Uani .
C47 C 0.8859(6) 0.5222(6) 0.8493(4) 0.0584 1.0000 Uani .
C48 C 0.8001(6) 0.5050(6) 0.8225(4) 0.0578 1.0000 Uani .
C49 C 0.9742(5) 0.3965(5) 0.7260(4) 0.0466 1.0000 Uani .
C50 C 0.6189(5) 0.4772(6) 0.7477(4) 0.0575 1.0000 Uani .
C51 C 0.5362(5) 0.4519(7) 0.7204(4) 0.0638 1.0000 Uani .
C52 C 0.5186(5) 0.3787(6) 0.6819(4) 0.0592 1.0000 Uani .
C53 C 0.5854(5) 0.3312(5) 0.6706(4) 0.0471 1.0000 Uani .
C54 C 0.5698(5) 0.2526(6) 0.6281(5) 0.0611 1.0000 Uani .
Cl2 Cl 0.5566(6) 0.4896(6) 0.1116(5) 0.125(2) 0.5000 Uiso .
Cl4 Cl 0.6653(9) 0.6150(9) 0.1770(7) 0.189(5) 0.5000 Uiso .
C1 C 0.5913(11) 0.5861(11) 0.1025(9) 0.056(4) 0.5000 Uiso .
O1 O 0.4982(7) 0.7666(7) 0.1822(5) 0.120(3) 1.0000 Uiso .
O2 O 0.6283(9) 0.8447(9) 0.1597(7) 0.155(4) 1.0000 Uiso .
H41 H 0.9014 0.2746 0.8496 0.0514 1.0000 Uiso R
H51 H 1.0343 0.3089 0.9251 0.0607 1.0000 Uiso R
H61 H 1.1580 0.2513 0.9080 0.0701 1.0000 Uiso R
H71 H 1.1517 0.1615 0.8163 0.0702 1.0000 Uiso R
H81 H 1.0194 0.1273 0.7398 0.0567 1.0000 Uiso R
H131 H 1.0692 0.2598 0.5918 0.0542 1.0000 Uiso R
H141 H 1.0842 0.3624 0.5102 0.0575 1.0000 Uiso R
H151 H 0.9651 0.4380 0.4484 0.0647 1.0000 Uiso R
H161 H 0.8371 0.4258 0.4727 0.0561 1.0000 Uiso R
H201 H 0.6071 0.3592 0.4709 0.0539 1.0000 Uiso R
H211 H 0.5294 0.4852 0.4380 0.0581 1.0000 Uiso R
H221 H 0.5882 0.6177 0.4805 0.0674 1.0000 Uiso R
H231 H 0.7253 0.6235 0.5562 0.0656 1.0000 Uiso R
H241 H 0.7995 0.4967 0.5921 0.0609 1.0000 Uiso R
H261 H 0.7458 0.2910 0.4218 0.0649 1.0000 Uiso R
H271 H 0.6886 0.1832 0.3444 0.0791 1.0000 Uiso R
H281 H 0.6315 0.0611 0.3810 0.0852 1.0000 Uiso R
H291 H 0.6286 0.0469 0.4933 0.0658 1.0000 Uiso R
H301 H 0.6897 0.1586 0.5730 0.0575 1.0000 Uiso R
H311 H 0.9285 0.1316 0.5225 0.0537 1.0000 Uiso R
H321 H 0.8665 -0.0036 0.4991 0.0626 1.0000 Uiso R
H331 H 0.8002 -0.0681 0.5746 0.0591 1.0000 Uiso R
H341 H 0.7958 0.0033 0.6738 0.0578 1.0000 Uiso R
H361 H 0.6852 0.1740 0.7660 0.0521 1.0000 Uiso R
H371 H 0.6261 0.0815 0.8317 0.0601 1.0000 Uiso R
H381 H 0.6975 -0.0453 0.8765 0.0613 1.0000 Uiso R
H391 H 0.8290 -0.0757 0.8602 0.0589 1.0000 Uiso R
H401 H 0.8935 0.0218 0.8032 0.0545 1.0000 Uiso R
H461 H 1.0016 0.4952 0.8379 0.0586 1.0000 Uiso R
H471 H 0.9048 0.5594 0.8874 0.0669 1.0000 Uiso R
H481 H 0.7592 0.5294 0.8424 0.0669 1.0000 Uiso R
H491 H 1.0304 0.4148 0.7487 0.0541 1.0000 Uiso R
H492 H 0.9722 0.3356 0.7251 0.0541 1.0000 Uiso R
H493 H 0.9586 0.4179 0.6805 0.0541 1.0000 Uiso R
H501 H 0.6317 0.5281 0.7742 0.0651 1.0000 Uiso R
H511 H 0.4910 0.4855 0.7280 0.0749 1.0000 Uiso R
H521 H 0.4614 0.3601 0.6639 0.0683 1.0000 Uiso R
H541 H 0.5101 0.2431 0.6123 0.0699 1.0000 Uiso R
H542 H 0.5962 0.2049 0.6547 0.0699 1.0000 Uiso R
H543 H 0.5924 0.2595 0.5901 0.0699 1.0000 Uiso R
H11 H 0.6144 0.5867 0.0644 0.0655 0.5000 Uiso R
H12 H 0.5455 0.6258 0.0949 0.0655 0.5000 Uiso R
H1 H 0.4855 0.7759 0.2246 0.1350 1.0000 Uiso R
H2 H 0.4467 0.7657 0.1463 0.1350 1.0000 Uiso R
H3 H 0.6613 0.8808 0.1947 0.1589 1.0000 Uiso R
H4 H 0.6225 0.8706 0.1164 0.1589 1.0000 Uiso R

loop_
_atom_site_aniso_label
_atom_site_aniso_U_11
_atom_site_aniso_U_22
_atom_site_aniso_U_33
_atom_site_aniso_U_23
_atom_site_aniso_U_13
_atom_site_aniso_U_12
Cu1 0.0332(5) 0.0471(6) 0.0351(5) -0.0009(4) 0.0032(4) 0.0009(4)
P2 0.0344(9) 0.0479(10) 0.0323(8) -0.0014(7) 0.0036(7) 0.0022(7)
P18 0.0398(9) 0.0463(10) 0.0331(9) 0.0008(7) 0.0023(7) 0.0014(7)
P55 0.0503(11) 0.0605(13) 0.0495(11) 0.0058(9) 0.0065(9) -0.0104(9)
F56 0.061(3) 0.130(6) 0.120(5) 0.024(5) -0.016(3) -0.045(4)
F57 0.117(6) 0.090(5) 0.177(7) 0.068(5) 0.085(6) 0.038(4)
F58 0.087(4) 0.091(4) 0.083(4) -0.025(3) 0.010(3) -0.038(3)
F59 0.069(3) 0.070(4) 0.113(5) 0.010(3) 0.027(3) 0.003(3)
F60 0.125(6) 0.084(4) 0.093(4) 0.012(3) 0.061(4) 0.005(4)
F61 0.094(4) 0.104(5) 0.066(3) 0.007(3) 0.028(3) -0.012(3)
O11 0.042(3) 0.045(3) 0.034(2) 0.000(2) 0.004(2) 0.000(2)
N41 0.036(3) 0.053(4) 0.035(3) 0.010(3) 0.003(2) 0.002(3)
C3 0.037(4) 0.050(4) 0.037(4) 0.003(3) -0.001(3) 0.000(3)
C4 0.045(4) 0.048(4) 0.037(4) 0.006(3) 0.003(3) -0.002(3)
C5 0.058(5) 0.057(5) 0.035(4) 0.000(3) -0.001(3) -0.009(4)
C6 0.044(4) 0.077(6) 0.049(5) 0.001(4) -0.008(3) -0.006(4)
C7 0.044(4) 0.073(6) 0.060(5) 0.003(4) 0.000(4) 0.011(4)
C8 0.044(4) 0.057(4) 0.043(4) -0.001(3) 0.005(3) 0.010(3)
C9 0.032(3) 0.048(4) 0.035(3) -0.003(3) 0.003(3) 0.005(3)
C10 0.038(4) 0.051(4) 0.037(4) -0.002(3) -0.004(3) 0.008(3)
C12 0.046(4) 0.046(4) 0.032(3) -0.003(3) 0.005(3) -0.003(3)
C13 0.048(4) 0.054(4) 0.037(4) -0.010(3) 0.006(3) -0.003(3)
C14 0.054(5) 0.056(5) 0.043(4) -0.007(3) 0.013(3) -0.008(4)
C15 0.063(5) 0.057(5) 0.041(4) -0.002(3) 0.005(4) -0.013(4)
C16 0.052(4) 0.054(4) 0.038(4) 0.000(3) 0.007(3) -0.001(3)
C17 0.044(4) 0.045(4) 0.034(3) -0.002(3) 0.003(3) 0.004(3)
C19 0.046(4) 0.053(4) 0.029(3) 0.000(3) 0.003(3) 0.001(3)
C20 0.042(4) 0.061(5) 0.036(4) 0.005(3) 0.005(3) 0.006(3)
C21 0.045(4) 0.063(5) 0.042(4) 0.006(3) 0.011(3) 0.009(4)
C22 0.067(5) 0.058(5) 0.049(4) 0.008(4) 0.018(4) 0.019(4)
C23 0.074(6) 0.043(4) 0.056(5) 0.005(4) 0.019(4) 0.003(4)
C24 0.047(4) 0.055(5) 0.048(4) 0.004(4) 0.004(3) 0.004(3)
C25 0.042(4) 0.052(4) 0.039(4) -0.001(3) -0.002(3) 0.004(3)
C26 0.067(5) 0.051(4) 0.042(4) 0.000(3) 0.003(4) -0.004(4)
C27 0.103(8) 0.064(6) 0.040(4) -0.006(4) -0.001(5) 0.007(5)
C28 0.095(7) 0.057(5) 0.047(5) -0.004(4) -0.007(5) -0.004(5)
C29 0.059(5) 0.051(5) 0.055(5) -0.003(4) 0.003(4) -0.004(4)
C30 0.050(4) 0.054(4) 0.037(4) -0.003(3) -0.003(3) 0.008(3)
C31 0.048(4) 0.053(4) 0.035(4) 0.002(3) 0.007(3) 0.005(3)
C32 0.066(5) 0.059(5) 0.031(4) -0.005(3) 0.003(3) 0.012(4)
C33 0.050(4) 0.053(4) 0.042(4) 0.001(3) 0.001(3) 0.000(3)
C34 0.039(4) 0.063(5) 0.040(4) 0.006(3) 0.003(3) 0.006(3)
C35 0.038(4) 0.054(4) 0.032(3) -0.003(3) 0.004(3) 0.000(3)
C36 0.046(4) 0.049(4) 0.035(4) -0.002(3) 0.003(3) 0.000(3)
C37 0.047(4) 0.065(5) 0.042(4) -0.006(4) 0.007(3) -0.012(4)
C38 0.061(5) 0.054(5) 0.041(4) 0.002(3) 0.009(3) -0.020(4)
C39 0.064(5) 0.049(4) 0.038(4) 0.003(3) 0.008(3) 0.005(4)
C40 0.041(4) 0.059(5) 0.036(4) 0.004(3) 0.002(3) 0.007(3)
C42 0.046(4) 0.058(5) 0.039(4) 0.004(3) 0.009(3) 0.005(3)
C43 0.049(4) 0.048(4) 0.043(4) 0.006(3) 0.005(3) 0.001(3)
N44 0.037(3) 0.043(3) 0.037(3) 0.001(2) 0.002(2) 0.000(2)
C45 0.038(4) 0.044(4) 0.039(4) 0.006(3) 0.009(3) -0.008(3)
C46 0.053(4) 0.054(5) 0.046(4) -0.003(3) 0.014(3) -0.009(4)
C47 0.065(5) 0.061(5) 0.053(5) -0.017(4) 0.024(4) -0.020(4)
C48 0.060(5) 0.059(5) 0.060(5) -0.015(4) 0.025(4) -0.003(4)
C49 0.040(4) 0.055(4) 0.042(4) -0.001(3) 0.006(3) -0.005(3)
C50 0.055(5) 0.071(5) 0.048(4) 0.000(4) 0.017(4) 0.015(4)
C51 0.046(5) 0.090(7) 0.055(5) 0.008(5) 0.014(4) 0.026(4)
C52 0.039(4) 0.081(6) 0.053(5) 0.011(4) 0.005(3) 0.010(4)
C53 0.039(4) 0.058(4) 0.044(4) 0.013(3) 0.011(3) 0.002(3)
C54 0.031(4) 0.082(6) 0.063(5) -0.006(4) -0.001(3) -0.002(4)

loop_
_atom_type_symbol
_atom_type_scat_dispersion_real
_atom_type_scat_dispersion_imag
_atom_type_scat_Cromer_Mann_a1
_atom_type_scat_Cromer_Mann_b1
_atom_type_scat_Cromer_Mann_a2
_atom_type_scat_Cromer_Mann_b2
_atom_type_scat_Cromer_Mann_a3
_atom_type_scat_Cromer_Mann_b3
_atom_type_scat_Cromer_Mann_a4
_atom_type_scat_Cromer_Mann_b4
_atom_type_scat_Cromer_Mann_c
_atom_type_scat_source
C 0.0181 0.0091 2.3100 20.8439 1.0200 10.2075 1.5886 0.5687 0.8650 51.6512 0.2156 'International Tables Vol C 4.2.6.8 and 6.1.1.4'
H 0.0000 0.0000 0.4930 10.5109 0.3229 26.1257 0.1402 3.1424 0.0408 57.7998 0.0030 'International Tables Vol C 4.2.6.8 and 6.1.1.4'
N 0.0311 0.0180 12.2126 0.0057 3.1322 9.8933 2.0125 28.9975 1.1663 0.5826 -11.5290 'International Tables Vol C 4.2.6.8 and 6.1.1.4'
O 0.0492 0.0322 3.0485 13.2771 2.2868 5.7011 1.5463 0.3239 0.8670 32.9089 0.2508 'International Tables Vol C 4.2.6.8 and 6.1.1.4'
F 0.0727 0.0534 3.5392 10.2825 2.6412 4.2944 1.5170 0.2615 1.0243 26.1476 0.2776 'International Tables Vol C 4.2.6.8 and 6.1.1.4'
P 0.2955 0.4335 6.4345 1.9067 4.1791 27.1570 1.7800 0.5260 1.4908 68.1645 1.1149 'International Tables Vol C 4.2.6.8 and 6.1.1.4'
Cu -1.9646 0.5888 13.3380 3.5828 7.1676 0.2470 5.6158 11.3966 1.6735 64.8126 1.1910 'International Tables Vol C 4.2.6.8 and 6.1.1.4'
Cl 0.3639 0.7018 11.4604 0.0104 7.1964 1.1662 6.2556 18.5194 1.6455 47.7784 -9.5574 'International Tables Vol C 4.2.6.8 and 6.1.1.4'

loop_
_geom_angle_atom_site_label_1
_geom_angle_atom_site_label_2
_geom_angle_atom_site_label_3
_geom_angle
_geom_angle_publ_flag
P2 Cu1 P18 113.36(8) yes
P2 Cu1 N41 125.98(17) yes
P18 Cu1 N41 109.16(16) yes
P2 Cu1 N44 111.51(16) yes
P18 Cu1 N44 112.00(17) yes
N41 Cu1 N44 80.2(2) yes
Cu1 P2 C3 113.9(2) yes
Cu1 P2 C9 108.7(2) yes
C3 P2 C9 106.3(3) yes
Cu1 P2 C35 122.8(2) yes
C3 P2 C35 100.7(3) yes
C9 P2 C35 102.9(3) yes
Cu1 P18 C17 116.9(2) yes
Cu1 P18 C19 108.7(2) yes
C17 P18 C19 103.3(3) yes
Cu1 P18 C25 120.9(3) yes
C17 P18 C25 100.9(3) yes
C19 P18 C25 104.1(3) yes
F56 P55 F57 92.0(5) yes
F56 P55 F58 176.8(5) yes
F57 P55 F58 91.0(4) yes
F56 P55 F59 88.3(4) yes
F57 P55 F59 178.5(4) yes
F58 P55 F59 88.8(4) yes
F56 P55 F60 90.4(4) yes
F57 P55 F60 92.6(4) yes
F58 P55 F60 90.8(4) yes
F59 P55 F60 88.9(4) yes
F56 P55 F61 92.0(4) yes
F57 P55 F61 90.0(4) yes
F58 P55 F61 86.6(3) yes
F59 P55 F61 88.6(4) yes
F60 P55 F61 176.4(4) yes
C10 O11 C12 118.6(5) yes
Cu1 N41 C42 113.2(5) yes
Cu1 N41 C53 127.9(5) yes
C42 N41 C53 118.6(6) yes
P2 C3 C4 116.9(6) yes
P2 C3 C8 123.8(6) yes
C4 C3 C8 119.1(7) yes
C3 C4 C5 120.0(7) yes
C3 C4 H41 120.3 no
C5 C4 H41 119.7 no
C4 C5 C6 119.6(8) yes
C4 C5 H51 120.2 no
C6 C5 H51 120.2 no
C5 C6 C7 120.6(7) yes
C5 C6 H61 119.1 no
C7 C6 H61 120.4 no
C6 C7 C8 120.1(8) yes
C6 C7 H71 119.7 no
C8 C7 H71 120.2 no
C7 C8 C3 120.6(8) yes
C7 C8 H81 120.0 no
C3 C8 H81 119.4 no
P2 C9 C10 117.8(5) yes
P2 C9 C34 123.8(6) yes
C10 C9 C34 117.7(6) yes
O11 C10 C9 115.8(6) yes
O11 C10 C31 122.1(7) yes
C9 C10 C31 122.0(7) yes
O11 C12 C13 119.0(6) yes
O11 C12 C17 118.6(6) yes
C13 C12 C17 122.1(7) yes
C12 C13 C14 118.9(7) yes
C12 C13 H131 120.3 no
C14 C13 H131 120.8 no
C13 C14 C15 119.2(8) yes
C13 C14 H141 120.6 no
C15 C14 H141 120.2 no
C14 C15 C16 121.6(8) yes
C14 C15 H151 119.1 no
C16 C15 H151 119.3 no
C15 C16 C17 121.2(8) yes
C15 C16 H161 119.2 no
C17 C16 H161 119.6 no
P18 C17 C12 119.2(5) yes
P18 C17 C16 123.8(6) yes
C12 C17 C16 116.9(7) yes
P18 C19 C20 121.5(6) yes
P18 C19 C24 118.5(5) yes
C20 C19 C24 119.9(7) yes
C19 C20 C21 120.0(8) yes
C19 C20 H201 120.0 no
C21 C20 H201 120.1 no
C20 C21 C22 120.1(7) yes
C20 C21 H211 120.0 no
C22 C21 H211 119.9 no
C21 C22 C23 119.8(7) yes
C21 C22 H221 120.0 no
C23 C22 H221 120.3 no
C22 C23 C24 119.4(8) yes
C22 C23 H231 119.9 no
C24 C23 H231 120.6 no
C19 C24 C23 120.8(7) yes
C19 C24 H241 119.7 no
C23 C24 H241 119.4 no
P18 C25 C26 121.0(6) yes
P18 C25 C30 119.2(6) yes
C26 C25 C30 119.7(7) yes
C25 C26 C27 121.0(8) yes
C25 C26 H261 119.9 no
C27 C26 H261 119.1 no
C26 C27 C28 119.3(9) yes
C26 C27 H271 120.8 no
C28 C27 H271 119.8 no
C27 C28 C29 121.2(8) yes
C27 C28 H281 119.0 no
C29 C28 H281 119.8 no
C28 C29 C30 118.4(8) yes
C28 C29 H291 120.6 no
C30 C29 H291 121.0 no
C29 C30 C25 120.3(7) yes
C29 C30 H301 120.0 no
C25 C30 H301 119.7 no
C10 C31 C32 118.6(7) yes
C10 C31 H311 120.6 no
C32 C31 H311 120.8 no
C31 C32 C33 120.9(7) yes
C31 C32 H321 119.0 no
C33 C32 H321 120.1 no
C32 C33 C34 119.4(8) yes
C32 C33 H331 120.0 no
C34 C33 H331 120.5 no
C9 C34 C33 121.3(7) yes
C9 C34 H341 119.4 no
C33 C34 H341 119.2 no
P2 C35 C36 119.4(6) yes
P2 C35 C40 121.4(6) yes
C36 C35 C40 119.2(7) yes
C35 C36 C37 119.5(7) yes
C35 C36 H361 120.2 no
C37 C36 H361 120.2 no
C36 C37 C38 120.2(8) yes
C36 C37 H371 119.9 no
C38 C37 H371 119.9 no
C37 C38 C39 119.8(7) yes
C37 C38 H381 120.0 no
C39 C38 H381 120.2 no
C38 C39 C40 120.2(7) yes
C38 C39 H391 119.6 no
C40 C39 H391 120.2 no
C39 C40 C35 121.0(7) yes
C39 C40 H401 119.2 no
C35 C40 H401 119.8 no
N41 C42 C43 116.6(7) yes
N41 C42 C50 122.5(7) yes
C43 C42 C50 120.9(8) yes
C42 C43 N44 116.4(7) yes
C42 C43 C48 121.8(7) yes
N44 C43 C48 121.7(7) yes
C43 N44 Cu1 111.3(5) yes
C43 N44 C45 119.0(6) yes
Cu1 N44 C45 127.4(5) yes
N44 C45 C46 120.6(7) yes
N44 C45 C49 117.8(6) yes
C46 C45 C49 121.4(6) yes
C45 C46 C47 120.9(7) yes
C45 C46 H461 119.6 no
C47 C46 H461 119.5 no
C46 C47 C48 118.5(7) yes
C46 C47 H471 121.1 no
C48 C47 H471 120.4 no
C43 C48 C47 119.2(7) yes
C43 C48 H481 120.2 no
C47 C48 H481 120.6 no
C45 C49 H491 109.0 no
C45 C49 H492 109.9 no
H491 C49 H492 109.5 no
C45 C49 H493 109.4 no
H491 C49 H493 109.5 no
H492 C49 H493 109.5 no
C42 C50 C51 118.7(9) yes
C42 C50 H501 120.7 no
C51 C50 H501 120.7 no
C50 C51 C52 120.0(8) yes
C50 C51 H511 119.9 no
C52 C51 H511 120.1 no
C51 C52 C53 119.2(8) yes
C51 C52 H521 120.3 no
C53 C52 H521 120.5 no
C52 C53 N41 121.1(8) yes
C52 C53 C54 121.3(7) yes
N41 C53 C54 117.6(7) yes
C53 C54 H541 108.9 no
C53 C54 H542 109.7 no
H541 C54 H542 109.5 no
C53 C54 H543 109.8 no
H541 C54 H543 109.5 no
H542 C54 H543 109.5 no
Cl4 C1 Cl2 108.8(11) yes
Cl4 C1 H11 112.1 no
Cl2 C1 H11 109.1 no
Cl4 C1 H12 107.7 no
Cl2 C1 H12 109.6 no
H11 C1 H12 109.5 no
H1 O1 H2 109.5 no
H3 O2 H4 109.5 no

loop_
_geom_bond_atom_site_label_1
_geom_bond_atom_site_label_2
_geom_bond_distance
_geom_bond_publ_flag
Cu1 P2 2.267(2) yes
Cu1 P18 2.288(2) yes
Cu1 N41 2.085(6) yes
Cu1 N44 2.116(6) yes
P2 C3 1.831(7) yes
P2 C9 1.841(7) yes
P2 C35 1.840(7) yes
P18 C17 1.838(8) yes
P18 C19 1.848(8) yes
P18 C25 1.838(8) yes
P55 F56 1.562(6) yes
P55 F57 1.557(7) yes
P55 F58 1.597(6) yes
P55 F59 1.615(6) yes
P55 F60 1.572(6) yes
P55 F61 1.588(6) yes
O11 C10 1.393(9) yes
O11 C12 1.393(8) yes
N41 C42 1.340(10) yes
N41 C53 1.359(9) yes
C3 C4 1.396(10) yes
C3 C8 1.378(11) yes
C4 C5 1.400(10) yes
C4 H41 0.950 no
C5 C6 1.383(13) yes
C5 H51 0.950 no
C6 C7 1.361(13) yes
C6 H61 0.950 no
C7 C8 1.397(11) yes
C7 H71 0.950 no
C8 H81 0.950 no
C9 C10 1.385(10) yes
C9 C34 1.400(11) yes
C10 C31 1.389(10) yes
C12 C13 1.381(11) yes
C12 C17 1.410(10) yes
C13 C14 1.395(11) yes
C13 H131 0.950 no
C14 C15 1.385(12) yes
C14 H141 0.950 no
C15 C16 1.353(12) yes
C15 H151 0.950 no
C16 C17 1.398(11) yes
C16 H161 0.950 no
C19 C20 1.380(10) yes
C19 C24 1.383(11) yes
C20 C21 1.383(11) yes
C20 H201 0.950 no
C21 C22 1.393(12) yes
C21 H211 0.950 no
C22 C23 1.391(13) yes
C22 H221 0.950 no
C23 C24 1.378(11) yes
C23 H231 0.950 no
C24 H241 0.950 no
C25 C26 1.386(11) yes
C25 C30 1.354(12) yes
C26 C27 1.367(12) yes
C26 H261 0.950 no
C27 C28 1.397(14) yes
C27 H271 0.950 no
C28 C29 1.351(13) yes
C28 H281 0.950 no
C29 C30 1.439(11) yes
C29 H291 0.950 no
C30 H301 0.950 no
C31 C32 1.383(12) yes
C31 H311 0.950 no
C32 C33 1.384(12) yes
C32 H321 0.950 no
C33 C34 1.376(11) yes
C33 H331 0.950 no
C34 H341 0.950 no
C35 C36 1.394(10) yes
C35 C40 1.380(10) yes
C36 C37 1.393(11) yes
C36 H361 0.950 no
C37 C38 1.399(12) yes
C37 H371 0.950 no
C38 C39 1.362(12) yes
C38 H381 0.950 no
C39 C40 1.387(11) yes
C39 H391 0.950 no
C40 H401 0.950 no
C42 C43 1.485(11) yes
C42 C50 1.381(11) yes
C43 N44 1.350(10) yes
C43 C48 1.400(11) yes
N44 C45 1.350(9) yes
C45 C46 1.395(10) yes
C45 C49 1.489(10) yes
C46 C47 1.364(12) yes
C46 H461 0.950 no
C47 C48 1.383(12) yes
C47 H471 0.950 no
C48 H481 0.950 no
C49 H491 0.950 no
C49 H492 0.950 no
C49 H493 0.950 no
C50 C51 1.369(13) yes
C50 H501 0.950 no
C51 C52 1.370(14) yes
C51 H511 0.950 no
C52 C53 1.389(11) yes
C52 H521 0.950 no
C53 C54 1.481(12) yes
C54 H541 0.950 no
C54 H542 0.950 no
C54 H543 0.950 no
Cl2 C1 1.636(18) yes
Cl4 C1 1.72(2) yes
C1 H11 0.950 no
C1 H12 0.950 no
O1 H1 0.950 no
O1 H2 0.950 no
O2 H3 0.950 no
O2 H4 0.950 no
